data_7711334
loop_
_publ_author_name
'Sanjay Kumar, Siddharth'
'Rangarajan, Shalini'
'Kunchur, Harish S.'
'Balakrishna, Maravanji Shivaramaiah'

_publ_section_title
;
 A greener approach towards the synthesis of N-heterocyclic thiones and
 selones using mechanochemical technique
;
_journal_name_full 'Dalton Transactions'
_journal_paper_doi 10.1039/D2DT02322A
_journal_year 2022
_chemical_formula_moiety 'C20 H23 N2 O P Se'
_chemical_formula_sum 'C20 H23 N2 O P Se'
_chemical_formula_weight 417.33
_space_group_crystal_system monoclinic
_space_group_IT_number 14
_space_group_name_Hall '-P 2ybc'
_space_group_name_H-M_alt 'P 1 21/c 1'
_atom_sites_solution_hydrogens geom
_audit_creation_date 2022-07-05
_audit_creation_method
;
Olex2 1.5
(compiled 2022.04.07 svn.rca3783a0 for OlexSys, GUI svn.r6498)
;
_audit_update_record
;
2022-07-12 deposited with the CCDC.	2022-09-23 downloaded from the CCDC.
;
_cell_angle_alpha 90
_cell_angle_beta 113.495(7)
_cell_angle_gamma 90
_cell_formula_units_Z 4
_cell_length_a 10.6448(7)
_cell_length_b 21.0365(8)
_cell_length_c 9.5229(5)
_cell_measurement_reflns_used 8320
_cell_measurement_temperature 150
_cell_measurement_theta_max 31.0810
_cell_measurement_theta_min 2.1680
_cell_volume 1955.7(2)
_computing_cell_refinement 'CrysAlisPro 1.171.41.93a (Rigaku OD, 2020)'
_computing_data_collection 'CrysAlisPro 1.171.41.93a (Rigaku OD, 2020)'
_computing_data_reduction 'CrysAlisPro 1.171.41.93a (Rigaku OD, 2020)'
_computing_molecular_graphics 'Olex2 1.5 (Dolomanov et al., 2009)'
_computing_publication_material 'Olex2 1.5 (Dolomanov et al., 2009)'
_computing_structure_refinement 'SHELXL 2018/3 (Sheldrick, 2015)'
_computing_structure_solution 'SHELXT 2018/2 (Sheldrick, 2018)'
_diffrn_ambient_temperature 150.00
_diffrn_measured_fraction_theta_full 0.999
_diffrn_measured_fraction_theta_max 0.907
_diffrn_measurement_details
;
List of Runs (angles in degrees, time in seconds):

  # Type    Start    End  Width  t~exp~   \w     \q     \k     \f   Frames
#--------------------------------------------------------------------------
  1  \w   -110.00  70.00   1.00    8.00    --  -20.00   0.00  36.00  180
  2  \w    -69.00  11.00   1.00    8.00    --  -20.00 -72.00-108.00   80
  3  \w    -20.00  10.00   1.00    8.00    --  -20.00  72.00 -36.00   30
  4  \w   -110.00 -71.00   1.00    8.00    --  -20.00   0.00 -36.00   39
;
_diffrn_measurement_device 'abstract diffractometer'
_diffrn_measurement_device_type 'dtrek-CrysAlisPro-abstract goniometer imported rigaku-d*trek images'
_diffrn_measurement_method '\w scans'
_diffrn_radiation_type MoK\a
_diffrn_radiation_wavelength 0.71073
_diffrn_reflns_av_R_equivalents 0.0409
_diffrn_reflns_av_unetI/netI 0.0445
_diffrn_reflns_Laue_measured_fraction_full 0.999
_diffrn_reflns_Laue_measured_fraction_max 0.907
_diffrn_reflns_limit_h_max 14
_diffrn_reflns_limit_h_min -14
_diffrn_reflns_limit_k_max 30
_diffrn_reflns_limit_k_min -24
_diffrn_reflns_limit_l_max 13
_diffrn_reflns_limit_l_min -13
_diffrn_reflns_number 16625
_diffrn_reflns_point_group_measured_fraction_full 0.999
_diffrn_reflns_point_group_measured_fraction_max 0.907
_diffrn_reflns_theta_full 25.242
_diffrn_reflns_theta_max 31.173
_diffrn_reflns_theta_min 1.936
_exptl_absorpt_coefficient_mu 2.012
_exptl_absorpt_correction_T_max 1.00000
_exptl_absorpt_correction_T_min 0.65098
_exptl_absorpt_correction_type multi-scan
_exptl_absorpt_process_details
;
CrysAlisPro 1.171.41.93a (Rigaku Oxford Diffraction, 2020)
Empirical absorption correction using spherical harmonics,
implemented in SCALE3 ABSPACK scaling algorithm.
;
_exptl_crystal_colour colourless
_exptl_crystal_colour_primary colourless
_exptl_crystal_density_diffrn 1.417
_exptl_crystal_description block
_exptl_crystal_F_000 856
_exptl_crystal_size_max 0.098
_exptl_crystal_size_mid 0.068
_exptl_crystal_size_min 0.056
_refine_diff_density_max 1.575
_refine_diff_density_min -0.496
_refine_diff_density_rms 0.092
_refine_ls_extinction_method none
_refine_ls_goodness_of_fit_ref 1.046
_refine_ls_hydrogen_treatment constr
_refine_ls_matrix_type full
_refine_ls_number_parameters 265
_refine_ls_number_reflns 5747
_refine_ls_number_restraints 85
_refine_ls_restrained_S_all 1.057
_refine_ls_R_factor_all 0.0724
_refine_ls_R_factor_gt 0.0476
_refine_ls_shift/su_max 0.000
_refine_ls_shift/su_mean 0.000
_refine_ls_structure_factor_coef Fsqd
_refine_ls_weighting_details 'w=1/[\s^2^(Fo^2^)+(0.0616P)^2^+1.3908P] where P=(Fo^2^+2Fc^2^)/3'
_refine_ls_weighting_scheme calc
_refine_ls_wR_factor_gt 0.1182
_refine_ls_wR_factor_ref 0.1314
_reflns_Friedel_coverage 0.000
_reflns_number_gt 4263
_reflns_number_total 5747
_reflns_threshold_expression 'I > 2\s(I)'
_cod_data_source_file d2dt02322a2.cif
_cod_data_source_block comp_6
_cod_database_code 7711334
_shelx_shelxl_version_number 2018/3
_shelx_space_group_comment
;
The symmetry employed for this shelxl refinement is uniquely defined
by the following loop, which should always be used as a source of
symmetry information in preference to the above space-group names.
They are only intended as comments.
;
_olex2_refinement_description
;
1. Fixed Uiso
 At 1.2 times of:
  All C(H) groups, All C(H,H) groups
 At 1.5 times of:
  All C(H,H,H) groups
2. Restrained distances
 N1-C17A \\sim N1-C17B
 with sigma of 0.02
 C17A-C18A \\sim C17B-C18B
 with sigma of 0.02
 C18A-C19A \\sim C18B-C19B
 with sigma of 0.02
 C18A-C20A \\sim C18B-C20B
 with sigma of 0.04
 C20A-C19A \\sim C20B-C19B
 with sigma of 0.02
 N1-C18A \\sim N1-C18B
 with sigma of 0.04
 C17A-C19A \\sim C17B-C19B
 with sigma of 0.04
3. Uiso/Uaniso restraints and constraints
Uanis(C17A) \\sim Ueq, Uanis(C18A) \\sim Ueq, Uanis(C20A) \\sim Ueq,
Uanis(C19A) \\sim Ueq, Uanis(C17B) \\sim Ueq, Uanis(C18B) \\sim Ueq,
Uanis(C19B) \\sim Ueq, Uanis(C20B) \\sim Ueq: with sigma of 0.001 and sigma for
terminal atoms of 0.002
4. Rigid body (RIGU) restrains
 C17A, C18A, C20A, C19A, C17B, C18B, C19B, C20B
 with sigma for 1-2 distances of 0.001 and sigma for 1-3 distances of 0.001
5. Others
 Sof(C17B)=Sof(H17C)=Sof(H17D)=Sof(C18B)=Sof(H18C)=Sof(H18D)=Sof(C19B)=
 Sof(H19C)=Sof(H19D)=Sof(C20B)=Sof(H20D)=Sof(H20E)=Sof(H20F)=1-FVAR(1)
 Sof(C17A)=Sof(H17A)=Sof(H17B)=Sof(C18A)=Sof(H18A)=Sof(H18B)=Sof(C20A)=
 Sof(H20A)=Sof(H20B)=Sof(H20C)=Sof(C19A)=Sof(H19A)=Sof(H19B)=FVAR(1)
6.a Secondary CH2 refined with riding coordinates:
 C4(H4A,H4B), C17A(H17A,H17B), C18A(H18A,H18B), C19A(H19A,H19B), C17B(H17C,
 H17D), C18B(H18C,H18D), C19B(H19C,H19D)
6.b Aromatic/amide H refined with riding coordinates:
 C6(H6), C3(H3), C14(H14), C10(H10), C2(H2), C9(H9), C12(H12), C7(H7), C8(H8),
 C13(H13), C16(H16), C15(H15)
6.c Idealised Me refined as rotating group:
 C20A(H20A,H20B,H20C), C20B(H20D,H20E,H20F)
;
_olex2_submission_special_instructions 'No special instructions were received'
_oxdiff_exptl_absorpt_empirical_details
;
Empirical correction (ABSPACK) includes:
- Absorption correction using spherical harmonics
- Frame scaling
- Detector area scaling
;

loop_
_space_group_symop_operation_xyz
'x, y, z'
'-x, y+1/2, -z+1/2'
'-x, -y, -z'
'x, -y-1/2, z-1/2'

loop_
_atom_site_label
_atom_site_type_symbol
_atom_site_fract_x
_atom_site_fract_y
_atom_site_fract_z
_atom_site_U_iso_or_equiv
_atom_site_adp_type
_atom_site_occupancy
_atom_site_site_symmetry_order
_atom_site_calc_flag
_atom_site_refinement_flags_posn
_atom_site_refinement_flags_adp
_atom_site_refinement_flags_occupancy
_atom_site_disorder_assembly
_atom_site_disorder_group
Se1 Se 0.47058(3) 0.62354(2) 0.51773(3) 0.04052(11) Uani 1 1 d . . . . .
P1 P 0.08961(7) 0.59583(3) 0.64062(7) 0.02877(15) Uani 1 1 d . . . . .
O1 O 0.0176(2) 0.54378(9) 0.6833(2) 0.0379(4) Uani 1 1 d . . . . .
N2 N 0.3119(2) 0.53828(10) 0.6169(3) 0.0313(5) Uani 1 1 d . . . . .
N1 N 0.5278(3) 0.51610(11) 0.7203(3) 0.0369(5) Uani 1 1 d D . . . .
C4 C 0.1829(3) 0.56916(12) 0.5265(3) 0.0315(5) Uani 1 1 d . . . . .
H4A H 0.124505 0.539151 0.447267 0.038 Uiso 1 1 calc R U . . .
H4B H 0.201025 0.606275 0.473435 0.038 Uiso 1 1 calc R U . . .
C6 C -0.1644(3) 0.64924(14) 0.4920(3) 0.0368(6) Uani 1 1 d . . . . .
H6 H -0.194472 0.615609 0.537684 0.044 Uiso 1 1 calc R U . . .
C5 C -0.0265(3) 0.65497(12) 0.5207(3) 0.0295(5) Uani 1 1 d . . . . .
C3 C 0.3271(4) 0.48689(13) 0.7138(3) 0.0408(7) Uani 1 1 d . . . . .
H3 H 0.256107 0.465389 0.731137 0.049 Uiso 1 1 calc R U . . .
C11 C 0.2129(3) 0.63581(11) 0.8062(3) 0.0300(5) Uani 1 1 d . . . . .
C1 C 0.4358(3) 0.55653(12) 0.6216(3) 0.0313(5) Uani 1 1 d . . . . .
C14 C 0.3883(3) 0.69875(14) 1.0657(3) 0.0447(7) Uani 1 1 d . . . . .
H14 H 0.447765 0.720823 1.154350 0.054 Uiso 1 1 calc R U . . .
C10 C 0.0169(3) 0.70525(13) 0.4549(3) 0.0358(6) Uani 1 1 d . . . . .
H10 H 0.111319 0.710155 0.475266 0.043 Uiso 1 1 calc R U . . .
C2 C 0.4613(4) 0.47347(13) 0.7781(4) 0.0446(7) Uani 1 1 d . . . . .
H2 H 0.503210 0.440664 0.850172 0.054 Uiso 1 1 calc R U . . .
C9 C -0.0780(3) 0.74771(15) 0.3603(4) 0.0450(7) Uani 1 1 d . . . . .
H9 H -0.048395 0.781719 0.315301 0.054 Uiso 1 1 calc R U . . .
C12 C 0.3210(3) 0.67111(13) 0.8021(3) 0.0394(6) Uani 1 1 d . . . . .
H12 H 0.334779 0.673926 0.709638 0.047 Uiso 1 1 calc R U . . .
C7 C -0.2587(3) 0.69235(17) 0.3971(4) 0.0482(7) Uani 1 1 d . . . . .
H7 H -0.353041 0.688197 0.377909 0.058 Uiso 1 1 calc R U . . .
C8 C -0.2156(3) 0.74140(16) 0.3302(4) 0.0478(7) Uani 1 1 d . . . . .
H8 H -0.280216 0.770590 0.263873 0.057 Uiso 1 1 calc R U . . .
C13 C 0.4096(4) 0.70248(14) 0.9324(3) 0.0456(7) Uani 1 1 d . . . . .
H13 H 0.484286 0.726347 0.929547 0.055 Uiso 1 1 calc R U . . .
C16 C 0.1945(3) 0.63102(13) 0.9429(3) 0.0379(6) Uani 1 1 d . . . . .
H16 H 0.122411 0.605719 0.947837 0.045 Uiso 1 1 calc R U . . .
C15 C 0.2821(4) 0.66344(16) 1.0718(3) 0.0454(7) Uani 1 1 d . . . . .
H15 H 0.268503 0.661182 1.164402 0.055 Uiso 1 1 calc R U . . .
C17A C 0.6712(6) 0.5184(3) 0.7732(6) 0.0492(13) Uani 0.671(7) 1 d D U P A 1
H17A H 0.697917 0.537047 0.693656 0.059 Uiso 0.671(7) 1 calc R U P A 1
H17B H 0.709635 0.474912 0.796042 0.059 Uiso 0.671(7) 1 calc R U P A 1
C18A C 0.7293(6) 0.5609(3) 0.9243(6) 0.0541(12) Uani 0.671(7) 1 d D U P A 1
H18A H 0.686267 0.603487 0.902938 0.065 Uiso 0.671(7) 1 calc R U P A 1
H18B H 0.707485 0.540771 1.005891 0.065 Uiso 0.671(7) 1 calc R U P A 1
C20A C 0.9386(7) 0.6065(3) 1.1177(7) 0.0593(14) Uani 0.671(7) 1 d D U P A 1
H20A H 0.896691 0.648818 1.097948 0.089 Uiso 0.671(7) 1 calc R U P A 1
H20B H 1.037669 0.610435 1.147926 0.089 Uiso 0.671(7) 1 calc R U P A 1
H20C H 0.920543 0.586014 1.200202 0.089 Uiso 0.671(7) 1 calc R U P A 1
C19A C 0.8784(6) 0.5669(3) 0.9748(7) 0.0607(13) Uani 0.671(7) 1 d D U P A 1
H19A H 0.899423 0.586795 0.892476 0.073 Uiso 0.671(7) 1 calc R U P A 1
H19B H 0.920587 0.524074 0.994857 0.073 Uiso 0.671(7) 1 calc R U P A 1
C17B C 0.6800(10) 0.5147(6) 0.7348(13) 0.045(2) Uani 0.329(7) 1 d D U P A 2
H17C H 0.692040 0.546059 0.663618 0.054 Uiso 0.329(7) 1 calc R U P A 2
H17D H 0.702051 0.472039 0.707335 0.054 Uiso 0.329(7) 1 calc R U P A 2
C18B C 0.7800(12) 0.5314(5) 0.9060(11) 0.055(2) Uani 0.329(7) 1 d D U P A 2
H18C H 0.753551 0.506387 0.977977 0.066 Uiso 0.329(7) 1 calc R U P A 2
H18D H 0.874960 0.519703 0.922710 0.066 Uiso 0.329(7) 1 calc R U P A 2
C19B C 0.7739(13) 0.5996(5) 0.9368(13) 0.060(2) Uani 0.329(7) 1 d D U P A 2
H19C H 0.679379 0.610687 0.923228 0.072 Uiso 0.329(7) 1 calc R U P A 2
H19D H 0.796027 0.624384 0.861146 0.072 Uiso 0.329(7) 1 calc R U P A 2
C20B C 0.8734(13) 0.6187(6) 1.0991(12) 0.053(2) Uani 0.329(7) 1 d D U P A 2
H20D H 0.961570 0.597419 1.123958 0.079 Uiso 0.329(7) 1 calc R U P A 2
H20E H 0.835121 0.605877 1.172910 0.079 Uiso 0.329(7) 1 calc R U P A 2
H20F H 0.886717 0.664835 1.103810 0.079 Uiso 0.329(7) 1 calc R U P A 2

loop_
_atom_site_aniso_label
_atom_site_aniso_U_11
_atom_site_aniso_U_22
_atom_site_aniso_U_33
_atom_site_aniso_U_23
_atom_site_aniso_U_13
_atom_site_aniso_U_12
Se1 0.04500(19) 0.03705(17) 0.04146(18) 0.00510(11) 0.01931(13) -0.00978(12)
P1 0.0379(4) 0.0247(3) 0.0275(3) -0.0041(2) 0.0170(3) -0.0058(3)
O1 0.0524(13) 0.0283(9) 0.0409(10) -0.0028(8) 0.0269(9) -0.0098(8)
N2 0.0438(13) 0.0215(10) 0.0342(11) -0.0025(8) 0.0214(10) -0.0023(9)
N1 0.0443(14) 0.0262(11) 0.0378(12) -0.0021(9) 0.0140(10) -0.0022(10)
C4 0.0377(14) 0.0306(13) 0.0295(12) -0.0059(10) 0.0170(11) -0.0051(10)
C6 0.0381(15) 0.0408(15) 0.0349(14) -0.0026(11) 0.0181(12) -0.0068(12)
C5 0.0344(13) 0.0282(12) 0.0269(12) -0.0083(9) 0.0132(10) -0.0055(10)
C3 0.064(2) 0.0239(12) 0.0460(16) 0.0010(11) 0.0344(15) -0.0023(12)
C11 0.0403(14) 0.0222(11) 0.0255(12) 0.0000(9) 0.0110(10) 0.0039(10)
C1 0.0409(15) 0.0243(12) 0.0287(12) -0.0054(9) 0.0140(11) -0.0052(10)
C14 0.0513(19) 0.0376(15) 0.0295(14) -0.0063(11) -0.0003(12) 0.0103(13)
C10 0.0335(14) 0.0327(14) 0.0405(14) 0.0003(11) 0.0141(12) -0.0066(11)
C2 0.067(2) 0.0236(13) 0.0469(17) 0.0042(12) 0.0271(16) 0.0033(13)
C9 0.0456(18) 0.0369(15) 0.0483(17) 0.0094(13) 0.0143(14) -0.0061(13)
C12 0.0516(18) 0.0344(14) 0.0335(14) -0.0089(11) 0.0182(12) -0.0098(12)
C7 0.0337(16) 0.062(2) 0.0488(18) 0.0036(15) 0.0162(13) -0.0018(14)
C8 0.0400(17) 0.0491(18) 0.0477(17) 0.0071(14) 0.0107(14) 0.0038(14)
C13 0.0519(19) 0.0349(15) 0.0429(16) -0.0093(12) 0.0115(14) -0.0077(13)
C16 0.0473(17) 0.0378(15) 0.0278(13) 0.0049(10) 0.0141(12) 0.0082(12)
C15 0.056(2) 0.0547(19) 0.0210(12) 0.0040(12) 0.0107(12) 0.0161(15)
C17A 0.0483(16) 0.0480(15) 0.0497(15) 0.0021(9) 0.0180(10) -0.0010(9)
C18A 0.0545(14) 0.0534(15) 0.0559(14) 0.0000(9) 0.0238(9) -0.0009(9)
C20A 0.062(2) 0.063(2) 0.0527(18) 0.0003(14) 0.0223(15) -0.0040(16)
C19A 0.0592(15) 0.0616(16) 0.0610(15) -0.0020(9) 0.0236(9) -0.0016(9)
C17B 0.044(2) 0.045(2) 0.046(2) 0.0008(10) 0.0182(12) -0.0001(10)
C18B 0.054(2) 0.055(2) 0.054(2) -0.0012(10) 0.0208(12) -0.0005(10)
C19B 0.060(2) 0.059(2) 0.060(2) -0.0022(10) 0.0227(12) 0.0001(10)
C20B 0.053(3) 0.055(3) 0.053(3) -0.0022(17) 0.0240(17) 0.0020(19)

loop_
_atom_type_symbol
_atom_type_description
_atom_type_scat_dispersion_real
_atom_type_scat_dispersion_imag
_atom_type_scat_source
C C 0.0033 0.0016 'International Tables Vol C Tables 4.2.6.8 and 6.1.1.4'
H H 0.0000 0.0000 'International Tables Vol C Tables 4.2.6.8 and 6.1.1.4'
N N 0.0061 0.0033 'International Tables Vol C Tables 4.2.6.8 and 6.1.1.4'
O O 0.0106 0.0060 'International Tables Vol C Tables 4.2.6.8 and 6.1.1.4'
P P 0.1023 0.0942 'International Tables Vol C Tables 4.2.6.8 and 6.1.1.4'
Se Se -0.0929 2.2259 'International Tables Vol C Tables 4.2.6.8 and 6.1.1.4'

loop_
_geom_angle_atom_site_label_1
_geom_angle_atom_site_label_2
_geom_angle_atom_site_label_3
_geom_angle
_geom_angle_site_symmetry_1
_geom_angle_site_symmetry_3
_geom_angle_publ_flag
O1 P1 C4 113.50(12) . . ?
O1 P1 C5 112.58(13) . . ?
O1 P1 C11 112.29(12) . . ?
C5 P1 C4 103.46(12) . . ?
C5 P1 C11 107.89(11) . . ?
C11 P1 C4 106.50(13) . . ?
C3 N2 C4 125.1(2) . . ?
C1 N2 C4 124.8(2) . . ?
C1 N2 C3 110.2(2) . . ?
C1 N1 C2 109.9(3) . . ?
C1 N1 C17A 127.5(3) . . ?
C1 N1 C17B 120.5(5) . . ?
C2 N1 C17A 122.3(3) . . ?
C2 N1 C17B 128.7(5) . . ?
P1 C4 H4A 108.9 . . ?
P1 C4 H4B 108.9 . . ?
N2 C4 P1 113.25(17) . . ?
N2 C4 H4A 108.9 . . ?
N2 C4 H4B 108.9 . . ?
H4A C4 H4B 107.7 . . ?
C5 C6 H6 119.8 . . ?
C7 C6 H6 119.8 . . ?
C7 C6 C5 120.4(3) . . ?
C6 C5 P1 118.0(2) . . ?
C6 C5 C10 119.4(3) . . ?
C10 C5 P1 122.7(2) . . ?
N2 C3 H3 126.6 . . ?
C2 C3 N2 106.7(3) . . ?
C2 C3 H3 126.6 . . ?
C12 C11 P1 123.2(2) . . ?
C12 C11 C16 119.5(3) . . ?
C16 C11 P1 117.2(2) . . ?
N2 C1 Se1 126.8(2) . . ?
N1 C1 Se1 127.5(2) . . ?
N1 C1 N2 105.6(2) . . ?
C13 C14 H14 119.7 . . ?
C15 C14 H14 119.7 . . ?
C15 C14 C13 120.7(3) . . ?
C5 C10 H10 120.2 . . ?
C9 C10 C5 119.7(3) . . ?
C9 C10 H10 120.2 . . ?
N1 C2 H2 126.2 . . ?
C3 C2 N1 107.6(3) . . ?
C3 C2 H2 126.2 . . ?
C10 C9 H9 119.6 . . ?
C10 C9 C8 120.9(3) . . ?
C8 C9 H9 119.6 . . ?
C11 C12 H12 119.8 . . ?
C11 C12 C13 120.4(3) . . ?
C13 C12 H12 119.8 . . ?
C6 C7 H7 120.0 . . ?
C8 C7 C6 120.1(3) . . ?
C8 C7 H7 120.0 . . ?
C9 C8 C7 119.7(3) . . ?
C9 C8 H8 120.2 . . ?
C7 C8 H8 120.2 . . ?
C14 C13 C12 119.6(3) . . ?
C14 C13 H13 120.2 . . ?
C12 C13 H13 120.2 . . ?
C11 C16 H16 120.2 . . ?
C15 C16 C11 119.6(3) . . ?
C15 C16 H16 120.2 . . ?
C14 C15 C16 120.2(3) . . ?
C14 C15 H15 119.9 . . ?
C16 C15 H15 119.9 . . ?
N1 C17A H17A 110.0 . . ?
N1 C17A H17B 110.0 . . ?
N1 C17A C18A 108.5(4) . . ?
H17A C17A H17B 108.4 . . ?
C18A C17A H17A 110.0 . . ?
C18A C17A H17B 110.0 . . ?
C17A C18A H18A 109.9 . . ?
C17A C18A H18B 109.9 . . ?
H18A C18A H18B 108.3 . . ?
C19A C18A C17A 108.8(5) . . ?
C19A C18A H18A 109.9 . . ?
C19A C18A H18B 109.9 . . ?
H20A C20A H20B 109.5 . . ?
H20A C20A H20C 109.5 . . ?
H20B C20A H20C 109.5 . . ?
C19A C20A H20A 109.5 . . ?
C19A C20A H20B 109.5 . . ?
C19A C20A H20C 109.5 . . ?
C18A C19A C20A 111.0(5) . . ?
C18A C19A H19A 109.4 . . ?
C18A C19A H19B 109.4 . . ?
C20A C19A H19A 109.4 . . ?
C20A C19A H19B 109.4 . . ?
H19A C19A H19B 108.0 . . ?
N1 C17B H17C 109.8 . . ?
N1 C17B H17D 109.8 . . ?
N1 C17B C18B 109.4(8) . . ?
H17C C17B H17D 108.2 . . ?
C18B C17B H17C 109.8 . . ?
C18B C17B H17D 109.8 . . ?
C17B C18B H18C 109.5 . . ?
C17B C18B H18D 109.5 . . ?
H18C C18B H18D 108.1 . . ?
C19B C18B C17B 110.8(9) . . ?
C19B C18B H18C 109.5 . . ?
C19B C18B H18D 109.5 . . ?
C18B C19B H19C 109.0 . . ?
C18B C19B H19D 109.0 . . ?
C18B C19B C20B 112.8(9) . . ?
H19C C19B H19D 107.8 . . ?
C20B C19B H19C 109.0 . . ?
C20B C19B H19D 109.0 . . ?
C19B C20B H20D 109.5 . . ?
C19B C20B H20E 109.5 . . ?
C19B C20B H20F 109.5 . . ?
H20D C20B H20E 109.5 . . ?
H20D C20B H20F 109.5 . . ?
H20E C20B H20F 109.5 . . ?

loop_
_geom_bond_atom_site_label_1
_geom_bond_atom_site_label_2
_geom_bond_distance
_geom_bond_site_symmetry_2
_geom_bond_publ_flag
Se1 C1 1.842(3) . ?
P1 O1 1.4832(19) . ?
P1 C4 1.828(3) . ?
P1 C5 1.804(3) . ?
P1 C11 1.807(3) . ?
N2 C4 1.452(4) . ?
N2 C3 1.388(3) . ?
N2 C1 1.357(3) . ?
N1 C1 1.354(4) . ?
N1 C2 1.385(4) . ?
N1 C17A 1.405(6) . ?
N1 C17B 1.570(10) . ?
C4 H4A 0.9900 . ?
C4 H4B 0.9900 . ?
C6 H6 0.9500 . ?
C6 C5 1.387(4) . ?
C6 C7 1.387(4) . ?
C5 C10 1.399(4) . ?
C3 H3 0.9500 . ?
C3 C2 1.341(5) . ?
C11 C12 1.384(4) . ?
C11 C16 1.396(4) . ?
C14 H14 0.9500 . ?
C14 C13 1.378(5) . ?
C14 C15 1.373(5) . ?
C10 H10 0.9500 . ?
C10 C9 1.380(4) . ?
C2 H2 0.9500 . ?
C9 H9 0.9500 . ?
C9 C8 1.382(5) . ?
C12 H12 0.9500 . ?
C12 C13 1.390(4) . ?
C7 H7 0.9500 . ?
C7 C8 1.384(5) . ?
C8 H8 0.9500 . ?
C13 H13 0.9500 . ?
C16 H16 0.9500 . ?
C16 C15 1.389(4) . ?
C15 H15 0.9500 . ?
C17A H17A 0.9900 . ?
C17A H17B 0.9900 . ?
C17A C18A 1.595(7) . ?
C18A H18A 0.9900 . ?
C18A H18B 0.9900 . ?
C18A C19A 1.469(7) . ?
C20A H20A 0.9800 . ?
C20A H20B 0.9800 . ?
C20A H20C 0.9800 . ?
C20A C19A 1.503(7) . ?
C19A H19A 0.9900 . ?
C19A H19B 0.9900 . ?
C17B H17C 0.9900 . ?
C17B H17D 0.9900 . ?
C17B C18B 1.590(12) . ?
C18B H18C 0.9900 . ?
C18B H18D 0.9900 . ?
C18B C19B 1.471(13) . ?
C19B H19C 0.9900 . ?
C19B H19D 0.9900 . ?
C19B C20B 1.538(13) . ?
C20B H20D 0.9800 . ?
C20B H20E 0.9800 . ?
C20B H20F 0.9800 . ?

loop_
_geom_torsion_atom_site_label_1
_geom_torsion_atom_site_label_2
_geom_torsion_atom_site_label_3
_geom_torsion_atom_site_label_4
_geom_torsion
_geom_torsion_site_symmetry_1
_geom_torsion_site_symmetry_2
_geom_torsion_site_symmetry_3
_geom_torsion_site_symmetry_4
_geom_torsion_publ_flag
P1 C5 C10 C9 177.9(2) . . . . ?
P1 C11 C12 C13 177.8(2) . . . . ?
P1 C11 C16 C15 -176.8(2) . . . . ?
O1 P1 C4 N2 -77.7(2) . . . . ?
O1 P1 C5 C6 5.2(2) . . . . ?
O1 P1 C5 C10 -174.0(2) . . . . ?
O1 P1 C11 C12 159.1(2) . . . . ?
O1 P1 C11 C16 -22.1(2) . . . . ?
N2 C3 C2 N1 -0.3(3) . . . . ?
N1 C17A C18A C19A -176.4(5) . . . . ?
N1 C17B C18B C19B -74.0(12) . . . . ?
C4 P1 C5 C6 128.1(2) . . . . ?
C4 P1 C5 C10 -51.0(2) . . . . ?
C4 P1 C11 C12 34.2(3) . . . . ?
C4 P1 C11 C16 -146.9(2) . . . . ?
C4 N2 C3 C2 -178.7(2) . . . . ?
C4 N2 C1 Se1 0.2(3) . . . . ?
C4 N2 C1 N1 179.1(2) . . . . ?
C6 C5 C10 C9 -1.2(4) . . . . ?
C6 C7 C8 C9 -0.9(5) . . . . ?
C5 P1 C4 N2 160.02(18) . . . . ?
C5 P1 C11 C12 -76.3(3) . . . . ?
C5 P1 C11 C16 102.6(2) . . . . ?
C5 C6 C7 C8 0.0(5) . . . . ?
C5 C10 C9 C8 0.3(5) . . . . ?
C3 N2 C4 P1 54.6(3) . . . . ?
C3 N2 C1 Se1 -178.30(19) . . . . ?
C3 N2 C1 N1 0.5(3) . . . . ?
C11 P1 C4 N2 46.4(2) . . . . ?
C11 P1 C5 C6 -119.3(2) . . . . ?
C11 P1 C5 C10 61.6(2) . . . . ?
C11 C12 C13 C14 -0.6(5) . . . . ?
C11 C16 C15 C14 -1.6(4) . . . . ?
C1 N2 C4 P1 -123.8(2) . . . . ?
C1 N2 C3 C2 -0.1(3) . . . . ?
C1 N1 C2 C3 0.7(3) . . . . ?
C1 N1 C17A C18A 89.5(5) . . . . ?
C1 N1 C17B C18B 120.1(7) . . . . ?
C10 C9 C8 C7 0.8(5) . . . . ?
C2 N1 C1 Se1 178.08(19) . . . . ?
C2 N1 C1 N2 -0.8(3) . . . . ?
C2 N1 C17A C18A -83.6(5) . . . . ?
C2 N1 C17B C18B -71.6(10) . . . . ?
C12 C11 C16 C15 2.1(4) . . . . ?
C7 C6 C5 P1 -178.1(2) . . . . ?
C7 C6 C5 C10 1.0(4) . . . . ?
C13 C14 C15 C16 -0.1(5) . . . . ?
C16 C11 C12 C13 -1.0(4) . . . . ?
C15 C14 C13 C12 1.2(5) . . . . ?
C17A N1 C1 Se1 4.2(5) . . . . ?
C17A N1 C1 N2 -174.6(4) . . . . ?
C17A N1 C2 C3 174.9(4) . . . . ?
C17A C18A C19A C20A -179.8(5) . . . . ?
C17B N1 C1 Se1 -11.6(6) . . . . ?
C17B N1 C1 N2 169.5(5) . . . . ?
C17B N1 C2 C3 -168.6(6) . . . . ?
C17B C18B C19B C20B -177.7(10) . . . . ?
